data_4512336
loop_
_publ_author_name
'Shi, Chao'
'Wei, Bin'
'Zhang, Wen'

_publ_section_title
;
 Toward Understanding the Origin of Structural Phase Transition in
 Guanidinium Pyridinium 1,5-Naphthalenedisulfonate
;
_journal_issue 12
_journal_name_full 'Crystal Growth &amp; Design'
_journal_page_first 6570
_journal_paper_doi 10.1021/cg5014895
_journal_volume 14
_journal_year 2014
_chemical_formula_moiety 'C10 H6 O6 S2, C5 H6 N, C H6 N3'
_chemical_formula_sum 'C16 H18 N4 O6 S2'
_chemical_formula_weight 426.46
_chemical_name_systematic
; 
 ? 
;
_space_group_IT_number 2
_symmetry_cell_setting triclinic
_symmetry_space_group_name_Hall '-P 1'
_symmetry_space_group_name_H-M 'P -1'
_atom_sites_solution_hydrogens geom
_atom_sites_solution_primary direct
_atom_sites_solution_secondary difmap
_audit_creation_method SHELXL-97
_cell_angle_alpha 92.111(8)
_cell_angle_beta 99.219(14)
_cell_angle_gamma 90.526(13)
_cell_formula_units_Z 2
_cell_length_a 7.961(6)
_cell_length_b 8.127(6)
_cell_length_c 14.041(11)
_cell_measurement_reflns_used 2323
_cell_measurement_temperature 153(2)
_cell_measurement_theta_max 27.4894
_cell_measurement_theta_min 2.8581
_cell_volume 896.0(12)
_computing_cell_refinement 'CrystalClear (Rigaku Inc., 2008)'
_computing_data_collection 'CrystalClear (Rigaku Inc., 2008)'
_computing_data_reduction 'CrystalClear (Rigaku Inc., 2008)'
_computing_molecular_graphics 'DIAMOND (Brandenburg & Putz, 2005)'
_computing_publication_material 'SHELXL-97 (Sheldrick, 2008)'
_computing_structure_refinement 'SHELXL-97 (Sheldrick, 1997)'
_computing_structure_solution 'SHELXS-97 (Sheldrick, 1990)'
_diffrn_ambient_temperature 153(2)
_diffrn_measured_fraction_theta_full 0.984
_diffrn_measured_fraction_theta_max 0.984
_diffrn_measurement_device_type 'Rigaku, SCXmini'
_diffrn_measurement_method '\w scans'
_diffrn_radiation_monochromator graphite
_diffrn_radiation_source 'fine-focus sealed tube'
_diffrn_radiation_type MoK\a
_diffrn_radiation_wavelength 0.71073
_diffrn_reflns_av_R_equivalents 0.0470
_diffrn_reflns_av_sigmaI/netI 0.0749
_diffrn_reflns_limit_h_max 10
_diffrn_reflns_limit_h_min -10
_diffrn_reflns_limit_k_max 10
_diffrn_reflns_limit_k_min -10
_diffrn_reflns_limit_l_max 18
_diffrn_reflns_limit_l_min -18
_diffrn_reflns_number 9573
_diffrn_reflns_theta_full 27.43
_diffrn_reflns_theta_max 27.43
_diffrn_reflns_theta_min 2.51
_diffrn_standards_decay_% 0
_diffrn_standards_interval_count 180
_diffrn_standards_interval_time 9
_diffrn_standards_number 3
_exptl_absorpt_coefficient_mu 0.342
_exptl_absorpt_correction_T_max 0.909
_exptl_absorpt_correction_T_min 0.890
_exptl_absorpt_correction_type multi-scan
_exptl_absorpt_process_details 'CrystalClear (Rigaku Inc., 2008)'
_exptl_crystal_colour colourless
_exptl_crystal_density_diffrn 1.581
_exptl_crystal_density_method 'not measured'
_exptl_crystal_description block
_exptl_crystal_F_000 444
_exptl_crystal_size_max 0.34
_exptl_crystal_size_mid 0.30
_exptl_crystal_size_min 0.28
_refine_diff_density_max 0.421
_refine_diff_density_min -0.507
_refine_diff_density_rms 0.079
_refine_ls_extinction_method none
_refine_ls_goodness_of_fit_ref 0.925
_refine_ls_hydrogen_treatment mixed
_refine_ls_matrix_type full
_refine_ls_number_parameters 253
_refine_ls_number_reflns 4042
_refine_ls_number_restraints 0
_refine_ls_restrained_S_all 0.925
_refine_ls_R_factor_all 0.0625
_refine_ls_R_factor_gt 0.0453
_refine_ls_shift/su_max 0.000
_refine_ls_shift/su_mean 0.000
_refine_ls_structure_factor_coef Fsqd
_refine_ls_weighting_details 'calc w=1/[\s^2^(Fo^2^)+(0.0588P)^2^+0.0000P] where P=(Fo^2^+2Fc^2^)/3'
_refine_ls_weighting_scheme calc
_refine_ls_wR_factor_gt 0.1066
_refine_ls_wR_factor_ref 0.1155
_reflns_number_gt 2881
_reflns_number_total 4108
_reflns_threshold_expression >2sigma(I)
_cod_data_source_file cg5014895_si_003.cif
_cod_data_source_block 1-153K
_cod_depositor_comments
;
The following automatic conversions were performed:

'_exptl_absorpt_correction_type' value 'Multi-scan' changed to
'multi-scan' according to
/home/saulius/struct/COD-crude-data--automatic-downloads/rss-feeds/ACS/lib/dictionaries/cif_core.dic
dictionary named 'cif_core.dic' version 2.4.2 from 2011-04-26.

Automatic conversion script
Id: cif_fix_values 2935 2014-11-11 08:27:57Z andrius 

 Adding full bibliography for 4512336--4512373.cif.
;
_cod_original_sg_symbol_Hall '-P 1 '
_cod_database_code 4512336

loop_
_symmetry_equiv_pos_as_xyz
'x, y, z'
'-x, -y, -z'

loop_
_atom_site_label
_atom_site_type_symbol
_atom_site_fract_x
_atom_site_fract_y
_atom_site_fract_z
_atom_site_U_iso_or_equiv
_atom_site_adp_type
_atom_site_occupancy
_atom_site_symmetry_multiplicity
_atom_site_calc_flag
_atom_site_refinement_flags
C1 C 0.1773(3) 0.7833(3) 0.34894(19) 0.0269(6) Uani 1 1 d .
H1 H 0.2151 0.7417 0.4093 0.032 Uiso 1 1 calc R
C2 C 0.2074(3) 0.7006(3) 0.26687(19) 0.0291(6) Uani 1 1 d .
H2 H 0.2696 0.6041 0.2710 0.035 Uiso 1 1 calc R
C3 C 0.1452(3) 0.7611(3) 0.17845(19) 0.0318(6) Uani 1 1 d .
H3 H 0.1640 0.7049 0.1223 0.038 Uiso 1 1 calc R
C4 C 0.0543(4) 0.9059(3) 0.17287(19) 0.0316(6) Uani 1 1 d .
H4 H 0.0096 0.9469 0.1133 0.038 Uiso 1 1 calc R
C5 C 0.0319(3) 0.9871(3) 0.2565(2) 0.0291(6) Uani 1 1 d .
H5 H -0.0262 1.0860 0.2544 0.035 Uiso 1 1 calc R
C6 C 0.4025(3) 0.1276(3) 0.09084(16) 0.0179(5) Uani 1 1 d .
C7 C 0.4640(3) 0.0528(3) 0.17459(17) 0.0211(5) Uani 1 1 d .
H7 H 0.4342 0.0919 0.2326 0.025 Uiso 1 1 calc R
C8 C 0.5722(3) -0.0832(3) 0.17374(17) 0.0238(5) Uani 1 1 d .
H8 H 0.6141 -0.1327 0.2312 0.029 Uiso 1 1 calc R
C9 C 0.3838(3) 0.1429(3) -0.08853(17) 0.0205(5) Uani 1 1 d .
H9 H 0.3126 0.2331 -0.0889 0.025 Uiso 1 1 calc R
C10 C 0.4450(3) 0.0693(3) 0.00000(16) 0.0179(5) Uani 1 1 d .
C11 C 0.3866(3) 0.2013(3) 0.47963(16) 0.0163(5) Uani 1 1 d .
C12 C 0.4882(3) 0.2798(3) 0.42492(17) 0.0211(5) Uani 1 1 d .
H12 H 0.4614 0.3850 0.4039 0.025 Uiso 1 1 calc R
C13 C 0.6335(3) 0.2010(3) 0.40050(17) 0.0220(5) Uani 1 1 d .
H13 H 0.7036 0.2563 0.3649 0.026 Uiso 1 1 calc R
C14 C 0.6727(3) 0.0466(3) 0.42787(16) 0.0186(5) Uani 1 1 d .
H14 H 0.7664 -0.0044 0.4084 0.022 Uiso 1 1 calc R
C15 C 0.4275(3) 0.0396(3) 0.51380(15) 0.0150(5) Uani 1 1 d .
C16 C 0.2032(3) 0.5681(3) 0.80713(16) 0.0185(5) Uani 1 1 d .
N1 N 0.0931(3) 0.9247(3) 0.34119(15) 0.0271(5) Uani 1 1 d .
H1A H 0.0776 0.9777 0.3931 0.032 Uiso 1 1 calc R
N2 N 0.0706(2) 0.5891(2) 0.73891(14) 0.0229(5) Uani 1 1 d .
H2A H 0.0746 0.5567 0.6803 0.027 Uiso 1 1 calc R
H2B H -0.0194 0.6351 0.7532 0.027 Uiso 1 1 calc R
N3 N 0.3423(2) 0.4970(2) 0.78529(14) 0.0223(4) Uani 1 1 d .
H3A H 0.3464 0.4645 0.7267 0.027 Uiso 1 1 calc R
H3B H 0.4283 0.4834 0.8297 0.027 Uiso 1 1 calc R
N4 N 0.1996(3) 0.6219(3) 0.89730(14) 0.0263(5) Uani 1 1 d .
H4A H 0.1110 0.6707 0.9115 0.032 Uiso 1 1 calc R
H4B H 0.2860 0.6080 0.9414 0.032 Uiso 1 1 calc R
O1 O 0.2473(2) 0.3183(2) 0.19893(11) 0.0234(4) Uani 1 1 d .
O2 O 0.1085(2) 0.2630(2) 0.03420(12) 0.0256(4) Uani 1 1 d .
O3 O 0.3605(2) 0.44098(19) 0.06717(12) 0.0222(4) Uani 1 1 d .
O4 O 0.0584(2) 0.18291(19) 0.46991(12) 0.0220(4) Uani 1 1 d .
O5 O 0.2194(2) 0.3331(2) 0.60736(11) 0.0264(4) Uani 1 1 d .
O6 O 0.1852(2) 0.4496(2) 0.44807(12) 0.0259(4) Uani 1 1 d .
S1 S 0.26825(7) 0.30035(7) 0.09798(4) 0.01880(15) Uani 1 1 d .
S2 S 0.19735(7) 0.30224(7) 0.50284(4) 0.01801(15) Uani 1 1 d .

loop_
_atom_site_aniso_label
_atom_site_aniso_U_11
_atom_site_aniso_U_22
_atom_site_aniso_U_33
_atom_site_aniso_U_23
_atom_site_aniso_U_13
_atom_site_aniso_U_12
C1 0.0254(14) 0.0271(14) 0.0272(14) -0.0008(11) 0.0019(11) -0.0015(11)
C2 0.0275(14) 0.0218(13) 0.0385(16) -0.0060(11) 0.0079(12) 0.0030(11)
C3 0.0337(16) 0.0377(16) 0.0252(14) -0.0114(12) 0.0115(12) -0.0011(12)
C4 0.0330(15) 0.0343(16) 0.0275(14) 0.0044(12) 0.0044(12) -0.0043(12)
C5 0.0239(14) 0.0213(13) 0.0414(16) -0.0026(11) 0.0047(12) 0.0012(11)
C6 0.0150(11) 0.0184(12) 0.0205(12) -0.0040(9) 0.0045(9) 0.0020(9)
C7 0.0211(12) 0.0251(13) 0.0179(11) -0.0038(10) 0.0065(10) 0.0043(10)
C8 0.0284(14) 0.0253(13) 0.0184(12) 0.0016(10) 0.0058(10) 0.0056(11)
C9 0.0206(12) 0.0209(12) 0.0206(12) 0.0002(9) 0.0051(10) 0.0079(10)
C10 0.0152(11) 0.0212(13) 0.0177(11) -0.0036(9) 0.0047(9) -0.0001(9)
C11 0.0142(11) 0.0179(12) 0.0161(11) -0.0021(9) 0.0010(9) 0.0015(9)
C12 0.0223(12) 0.0200(12) 0.0216(12) 0.0045(9) 0.0042(10) 0.0024(10)
C13 0.0183(12) 0.0283(14) 0.0211(12) 0.0037(10) 0.0076(10) -0.0016(10)
C14 0.0161(12) 0.0235(13) 0.0171(11) -0.0004(9) 0.0060(9) 0.0021(9)
C15 0.0138(11) 0.0189(11) 0.0120(10) -0.0036(8) 0.0023(8) -0.0002(9)
C16 0.0201(12) 0.0175(12) 0.0188(12) 0.0011(9) 0.0060(9) -0.0004(9)
N1 0.0214(11) 0.0316(12) 0.0285(12) -0.0121(9) 0.0079(9) -0.0007(9)
N2 0.0199(11) 0.0324(12) 0.0171(10) 0.0007(8) 0.0050(8) 0.0056(9)
N3 0.0210(11) 0.0272(11) 0.0186(10) -0.0027(8) 0.0033(8) 0.0059(9)
N4 0.0212(11) 0.0379(13) 0.0193(10) -0.0046(9) 0.0028(9) 0.0097(9)
O1 0.0270(10) 0.0269(9) 0.0176(8) -0.0046(7) 0.0082(7) 0.0085(7)
O2 0.0174(9) 0.0329(10) 0.0256(9) -0.0088(8) 0.0026(7) 0.0048(7)
O3 0.0230(9) 0.0207(9) 0.0227(9) -0.0004(7) 0.0034(7) 0.0027(7)
O4 0.0158(8) 0.0218(9) 0.0279(9) -0.0082(7) 0.0036(7) 0.0016(7)
O5 0.0284(10) 0.0338(10) 0.0166(9) -0.0098(7) 0.0041(7) 0.0069(8)
O6 0.0253(9) 0.0220(9) 0.0308(10) 0.0017(7) 0.0050(8) 0.0077(7)
S1 0.0178(3) 0.0203(3) 0.0185(3) -0.0045(2) 0.0046(2) 0.0050(2)
S2 0.0177(3) 0.0188(3) 0.0175(3) -0.0040(2) 0.0036(2) 0.0041(2)

loop_
_atom_type_symbol
_atom_type_description
_atom_type_scat_dispersion_real
_atom_type_scat_dispersion_imag
_atom_type_scat_source
C C 0.0033 0.0016 'International Tables Vol C Tables 4.2.6.8 and 6.1.1.4'
H H 0.0000 0.0000 'International Tables Vol C Tables 4.2.6.8 and 6.1.1.4'
N N 0.0061 0.0033 'International Tables Vol C Tables 4.2.6.8 and 6.1.1.4'
O O 0.0106 0.0060 'International Tables Vol C Tables 4.2.6.8 and 6.1.1.4'
S S 0.1246 0.1234 'International Tables Vol C Tables 4.2.6.8 and 6.1.1.4'

loop_
_geom_angle_atom_site_label_1
_geom_angle_atom_site_label_2
_geom_angle_atom_site_label_3
_geom_angle
_geom_angle_site_symmetry_1
_geom_angle_site_symmetry_3
N1 C1 C2 119.1(2) . .
N1 C1 H1 120.4 . .
C2 C1 H1 120.4 . .
C1 C2 C3 119.5(2) . .
C1 C2 H2 120.3 . .
C3 C2 H2 120.3 . .
C2 C3 C4 119.9(2) . .
C2 C3 H3 120.0 . .
C4 C3 H3 120.0 . .
C5 C4 C3 118.6(3) . .
C5 C4 H4 120.7 . .
C3 C4 H4 120.7 . .
N1 C5 C4 120.0(2) . .
N1 C5 H5 120.0 . .
C4 C5 H5 120.0 . .
C7 C6 C10 121.1(2) . .
C7 C6 S1 117.83(18) . .
C10 C6 S1 121.05(17) . .
C6 C7 C8 120.5(2) . .
C6 C7 H7 119.8 . .
C8 C7 H7 119.8 . .
C9 C8 C7 120.4(2) 2_655 .
C9 C8 H8 119.8 2_655 .
C7 C8 H8 119.8 . .
C8 C9 C10 121.0(2) 2_655 .
C8 C9 H9 119.5 2_655 .
C10 C9 H9 119.5 . .
C9 C10 C10 119.1(3) . 2_655
C9 C10 C6 123.0(2) . .
C10 C10 C6 117.9(3) 2_655 .
C12 C11 C15 120.7(2) . .
C12 C11 S2 118.06(18) . .
C15 C11 S2 121.17(17) . .
C11 C12 C13 119.9(2) . .
C11 C12 H12 120.0 . .
C13 C12 H12 120.0 . .
C14 C13 C12 121.2(2) . .
C14 C13 H13 119.4 . .
C12 C13 H13 119.4 . .
C13 C14 C15 121.0(2) . 2_656
C13 C14 H14 119.5 . .
C15 C14 H14 119.5 2_656 .
C14 C15 C15 118.6(3) 2_656 2_656
C14 C15 C11 123.0(2) 2_656 .
C15 C15 C11 118.4(3) 2_656 .
N2 C16 N3 120.1(2) . .
N2 C16 N4 120.3(2) . .
N3 C16 N4 119.6(2) . .
C5 N1 C1 122.8(2) . .
C5 N1 H1A 118.6 . .
C1 N1 H1A 118.6 . .
C16 N2 H2A 120.0 . .
C16 N2 H2B 120.0 . .
H2A N2 H2B 120.0 . .
C16 N3 H3A 120.0 . .
C16 N3 H3B 120.0 . .
H3A N3 H3B 120.0 . .
C16 N4 H4A 120.0 . .
C16 N4 H4B 120.0 . .
H4A N4 H4B 120.0 . .
O2 S1 O1 112.58(11) . .
O2 S1 O3 112.80(11) . .
O1 S1 O3 112.11(10) . .
O2 S1 C6 107.30(11) . .
O1 S1 C6 105.66(10) . .
O3 S1 C6 105.75(11) . .
O6 S2 O5 114.07(10) . .
O6 S2 O4 113.29(11) . .
O5 S2 O4 111.34(10) . .
O6 S2 C11 106.25(11) . .
O5 S2 C11 105.93(10) . .
O4 S2 C11 105.12(11) . .

loop_
_geom_bond_atom_site_label_1
_geom_bond_atom_site_label_2
_geom_bond_distance
_geom_bond_site_symmetry_2
C1 N1 1.335(3) .
C1 C2 1.368(3) .
C1 H1 0.9300 .
C2 C3 1.371(4) .
C2 H2 0.9300 .
C3 C4 1.385(4) .
C3 H3 0.9300 .
C4 C5 1.363(4) .
C4 H4 0.9300 .
C5 N1 1.331(3) .
C5 H5 0.9300 .
C6 C7 1.366(3) .
C6 C10 1.436(3) .
C6 S1 1.782(2) .
C7 C8 1.408(3) .
C7 H7 0.9300 .
C8 C9 1.373(3) 2_655
C8 H8 0.9300 .
C9 C8 1.373(3) 2_655
C9 C10 1.417(3) .
C9 H9 0.9300 .
C10 C10 1.433(4) 2_655
C11 C12 1.370(3) .
C11 C15 1.437(3) .
C11 S2 1.791(2) .
C12 C13 1.411(3) .
C12 H12 0.9300 .
C13 C14 1.351(3) .
C13 H13 0.9300 .
C14 C15 1.428(3) 2_656
C14 H14 0.9300 .
C15 C14 1.428(3) 2_656
C15 C15 1.427(4) 2_656
C16 N2 1.323(3) .
C16 N3 1.327(3) .
C16 N4 1.329(3) .
N1 H1A 0.8600 .
N2 H2A 0.8600 .
N2 H2B 0.8600 .
N3 H3A 0.8600 .
N3 H3B 0.8600 .
N4 H4A 0.8600 .
N4 H4B 0.8600 .
O1 S1 1.4558(19) .
O2 S1 1.4562(19) .
O3 S1 1.4683(18) .
O4 S2 1.4702(18) .
O5 S2 1.4618(19) .
O6 S2 1.4430(19) .

loop_
_geom_hbond_atom_site_label_D
_geom_hbond_atom_site_label_H
_geom_hbond_atom_site_label_A
_geom_hbond_distance_DH
_geom_hbond_distance_HA
_geom_hbond_distance_DA
_geom_hbond_angle_DHA
_geom_hbond_site_symmetry_A
N2 H2A O5 0.86 2.44 3.100(3) 133.8 .
N3 H3A O5 0.86 2.07 2.814(3) 144.7 .
N1 H1A O4 0.86 1.97 2.764(3) 152.4 1_565
N2 H2A O6 0.86 2.52 3.059(3) 121.9 2_566
N2 H2B O1 0.86 2.07 2.903(3) 164.1 2_566
N3 H3B O3 0.86 2.11 2.911(3) 155.6 2_666
N3 H3B S1 0.86 2.99 3.618(3) 131.2 2_666
N4 H4A O2 0.86 2.08 2.924(3) 165.7 2_566
N4 H4A S1 0.86 3.01 3.794(3) 152.2 2_566
N4 H4B O3 0.86 2.27 2.968(3) 137.8 1_556
